data_7129339
loop_
_publ_author_name
'Chambers, Luke I.'
'Yufit, Dimitrii S.'
'Fox, Mark A.'
'Musa, Osama'
'Steed, Jonathan W.'

_publ_section_title
;
 Structure and hydration of polyvinylpyrrolidone-hydrogen peroxide
;
_journal_name_full 'Chemical Communications'
_journal_paper_doi 10.1039/D1CC06047C
_journal_year 2021
_chemical_absolute_configuration unk
_chemical_formula_moiety 'C12 H20 N2 O2, 2(H2 O2)'
_chemical_formula_sum 'C12 H24 N2 O6'
_chemical_formula_weight 292.33
_space_group_crystal_system monoclinic
_space_group_IT_number 4
_space_group_name_Hall 'P 2yb'
_space_group_name_H-M_alt 'P 1 21 1'
_atom_sites_solution_hydrogens difmap
_atom_sites_solution_primary direct
_audit_creation_date 2021-05-27
_audit_creation_method
;
Olex2 1.3-beta
(compiled 2020.11.12 svn.r5f609507 for OlexSys, GUI svn.r6272)
;
_audit_update_record
;
2021-06-04 deposited with the CCDC.	2021-12-01 downloaded from the CCDC.
;
_cell_angle_alpha 90
_cell_angle_beta 105.8830(10)
_cell_angle_gamma 90
_cell_formula_units_Z 2
_cell_length_a 6.8700(2)
_cell_length_b 15.0114(4)
_cell_length_c 7.1364(2)
_cell_measurement_reflns_used 9918
_cell_measurement_temperature 120.0
_cell_measurement_theta_max 31.43
_cell_measurement_theta_min 2.97
_cell_volume 707.87(3)
_computing_cell_refinement 'SAINT V8.40A (Bruker, 2019)'
_computing_data_collection 'APEX3 v.2017.3_0 (Bruker AXS, 2017)'
_computing_data_reduction 'SAINT V8.40A (Bruker, 2019)'
_computing_molecular_graphics 'Olex2 1.3-beta (Dolomanov et al., 2009)'
_computing_publication_material 'Olex2 1.3-beta (Dolomanov et al., 2009)'
_computing_structure_refinement 'SHELXL 2017/1 (Sheldrick, 2015)'
_computing_structure_solution 'XS  (Sheldrick, 2008)'
_diffrn_ambient_temperature 120.0
_diffrn_detector 'Bruker PHOTON III C14 MM CPAD'
_diffrn_detector_area_resol_mean 54.4
_diffrn_detector_type 'CPA sensor'
_diffrn_measured_fraction_theta_full 0.990
_diffrn_measured_fraction_theta_max 0.993
_diffrn_measurement_device '3-circle diffractometer'
_diffrn_measurement_device_type 'Bruker D8 Venture'
_diffrn_measurement_method '\w- and \f-scans'
_diffrn_radiation_monochromator 'focusing mirrors'
_diffrn_radiation_probe x-ray
_diffrn_radiation_type MoK\a
_diffrn_radiation_wavelength 0.71073
_diffrn_reflns_av_R_equivalents 0.0322
_diffrn_reflns_av_unetI/netI 0.0300
_diffrn_reflns_Laue_measured_fraction_full 0.990
_diffrn_reflns_Laue_measured_fraction_max 0.993
_diffrn_reflns_limit_h_max 9
_diffrn_reflns_limit_h_min -9
_diffrn_reflns_limit_k_max 21
_diffrn_reflns_limit_k_min -21
_diffrn_reflns_limit_l_max 10
_diffrn_reflns_limit_l_min -10
_diffrn_reflns_number 16854
_diffrn_reflns_point_group_measured_fraction_full 0.989
_diffrn_reflns_point_group_measured_fraction_max 0.992
_diffrn_reflns_theta_full 25.242
_diffrn_reflns_theta_max 29.988
_diffrn_reflns_theta_min 2.968
_diffrn_source 'microfocus sealed X-ray tube'
_diffrn_source_current 1.4
_diffrn_source_power 0.07
_diffrn_source_type 'Incoatec I\mS 3.0 microsource'
_diffrn_source_voltage 50.0
_diffrn_standards_number 0
_exptl_absorpt_coefficient_mu 0.109
_exptl_absorpt_correction_T_max 0.7462
_exptl_absorpt_correction_T_min 0.6815
_exptl_absorpt_correction_type multi-scan
_exptl_absorpt_process_details
;
SADABS-2016/2 (Bruker,2016/2) was used for absorption correction.
wR2(int) was 0.0945 before and 0.0451 after correction.
The Ratio of minimum to maximum transmission is 0.9133.
The \l/2 correction factor is Not present.
;
_exptl_crystal_colour 'clear colourless'
_exptl_crystal_colour_lustre clear
_exptl_crystal_colour_primary colourless
_exptl_crystal_density_diffrn 1.372
_exptl_crystal_description plate
_exptl_crystal_F_000 316
_exptl_crystal_size_max 0.21
_exptl_crystal_size_mid 0.09
_exptl_crystal_size_min 0.04
_refine_diff_density_max 0.305
_refine_diff_density_min -0.180
_refine_diff_density_rms 0.041
_refine_ls_abs_structure_details
;
 Flack x determined using 1742 quotients [(I+)-(I-)]/[(I+)+(I-)]
 (Parsons, Flack and Wagner, Acta Cryst. B69 (2013) 249-259).
;
_refine_ls_abs_structure_Flack 0.3(3)
_refine_ls_extinction_method none
_refine_ls_goodness_of_fit_ref 1.056
_refine_ls_hydrogen_treatment refall
_refine_ls_matrix_type full
_refine_ls_number_parameters 277
_refine_ls_number_reflns 4085
_refine_ls_number_restraints 1
_refine_ls_restrained_S_all 1.055
_refine_ls_R_factor_all 0.0373
_refine_ls_R_factor_gt 0.0352
_refine_ls_shift/su_max 0.000
_refine_ls_shift/su_mean 0.000
_refine_ls_structure_factor_coef Fsqd
_refine_ls_weighting_details 'w=1/[\s^2^(Fo^2^)+(0.0480P)^2^+0.0952P] where P=(Fo^2^+2Fc^2^)/3'
_refine_ls_weighting_scheme calc
_refine_ls_wR_factor_gt 0.0845
_refine_ls_wR_factor_ref 0.0858
_reflns_Friedel_coverage 0.930
_reflns_Friedel_fraction_full 0.988
_reflns_Friedel_fraction_max 0.991
_reflns_number_gt 3901
_reflns_number_total 4085
_reflns_threshold_expression 'I > 2\s(I)'
_cod_data_source_file d1cc06047c2.cif
_cod_data_source_block 2H2O2_21srv271
_cod_depositor_comments
;
The following automatic conversions were performed:

data item '_diffrn_radiation_probe' value 'X-ray' was changed to
'x-ray' in accordance with the
/home/data/users/saulius/crontab/automatic-downloads/rss-feeds/RSC/lib/dictionaries/cif_core.dic
dictionary named 'cif_core.dic' version 2.4.2 last updated on
2011-04-26.

Automatic conversion script
Id: cif_fix_values 7556 2019-12-06 15:28:31Z antanas 
;
_cod_database_code 7129339
_shelx_shelxl_version_number 2017/1
_shelx_space_group_comment
;
The symmetry employed for this shelxl refinement is uniquely defined
by the following loop, which should always be used as a source of
symmetry information in preference to the above space-group names.
They are only intended as comments.
;
_shelx_estimated_absorpt_t_max 0.996
_shelx_estimated_absorpt_t_min 0.977
_computing_bruker_data_scaling 'SADABS V2012/1 (Bruker AXS Inc.)'
_olex2_refinement_description
;
;
_olex2_submission_special_instructions 'No special instructions were received'

loop_
_space_group_symop_operation_xyz
'x, y, z'
'-x, y+1/2, -z'

loop_
_atom_site_label
_atom_site_type_symbol
_atom_site_fract_x
_atom_site_fract_y
_atom_site_fract_z
_atom_site_U_iso_or_equiv
_atom_site_adp_type
_atom_site_occupancy
_atom_site_site_symmetry_order
_atom_site_calc_flag
_atom_site_refinement_flags_posn
_atom_site_refinement_flags_adp
_atom_site_refinement_flags_occupancy
_atom_site_disorder_assembly
_atom_site_disorder_group
O1 O 0.6631(2) 0.39552(8) 0.26246(19) 0.0183(3) Uani 1 1 d . . . . .
O2 O 0.3373(2) 0.44798(9) 0.5283(2) 0.0201(3) Uani 1 1 d . . . . .
N1 N 0.6183(2) 0.54709(10) 0.2392(2) 0.0131(3) Uani 1 1 d . . . . .
N2 N 0.1656(2) 0.46215(10) 0.2075(2) 0.0158(3) Uani 1 1 d . . . . .
C1 C 0.6953(3) 0.47212(12) 0.3305(2) 0.0133(3) Uani 1 1 d . . . . .
C2 C 0.8252(3) 0.49437(12) 0.5327(2) 0.0158(3) Uani 1 1 d . . . . .
C3 C 0.8525(3) 0.59534(13) 0.5296(3) 0.0172(3) Uani 1 1 d . . . . .
C4 C 0.6796(3) 0.62775(12) 0.3576(3) 0.0172(3) Uani 1 1 d . . . . .
C5 C 0.4758(3) 0.54880(12) 0.0441(2) 0.0139(3) Uani 1 1 d . . . . .
C6 C 0.5688(3) 0.59480(13) -0.1017(3) 0.0191(3) Uani 1 1 d . . . . .
C7 C 0.2751(3) 0.59302(12) 0.0450(3) 0.0165(3) Uani 1 1 d . . . . .
C8 C 0.1779(3) 0.55891(12) 0.1995(3) 0.0169(3) Uani 1 1 d . . . . .
C9 C 0.2438(3) 0.41502(12) 0.3700(3) 0.0155(3) Uani 1 1 d . . . . .
C10 C 0.1973(3) 0.31765(13) 0.3310(3) 0.0205(4) Uani 1 1 d . . . . .
C11 C 0.0716(3) 0.31270(13) 0.1182(3) 0.0224(4) Uani 1 1 d . . . . .
C12 C 0.0553(3) 0.40851(13) 0.0410(3) 0.0202(4) Uani 1 1 d . . . . .
H2A H 0.960(4) 0.462(2) 0.560(4) 0.029(7) Uiso 1 1 d . . . . .
H2B H 0.749(4) 0.4746(19) 0.618(4) 0.021(6) Uiso 1 1 d . . . . .
H3A H 0.980(4) 0.6086(17) 0.505(4) 0.014(5) Uiso 1 1 d . . . . .
H3B H 0.847(4) 0.6220(19) 0.656(4) 0.022(6) Uiso 1 1 d . . . . .
H4A H 0.568(4) 0.6484(17) 0.402(4) 0.016(5) Uiso 1 1 d . . . . .
H4B H 0.721(4) 0.6715(17) 0.282(4) 0.018(6) Uiso 1 1 d . . . . .
H5 H 0.451(4) 0.4868(18) 0.010(4) 0.018(6) Uiso 1 1 d . . . . .
H6A H 0.698(4) 0.5665(19) -0.103(4) 0.026(7) Uiso 1 1 d . . . . .
H6B H 0.597(4) 0.655(2) -0.068(4) 0.029(7) Uiso 1 1 d . . . . .
H6C H 0.471(4) 0.593(2) -0.235(4) 0.028(7) Uiso 1 1 d . . . . .
H7A H 0.293(4) 0.6573(17) 0.063(4) 0.016(6) Uiso 1 1 d . . . . .
H7B H 0.185(4) 0.5870(17) -0.084(4) 0.014(5) Uiso 1 1 d . . . . .
H8A H 0.259(4) 0.5796(16) 0.331(3) 0.009(5) Uiso 1 1 d . . . . .
H8B H 0.039(4) 0.5857(19) 0.169(4) 0.022(6) Uiso 1 1 d . . . . .
H10A H 0.125(4) 0.3012(19) 0.421(4) 0.021(6) Uiso 1 1 d . . . . .
H10B H 0.326(5) 0.284(2) 0.356(4) 0.038(8) Uiso 1 1 d . . . . .
H11A H -0.063(4) 0.291(2) 0.111(4) 0.032(7) Uiso 1 1 d . . . . .
H11B H 0.139(6) 0.281(3) 0.049(5) 0.053(10) Uiso 1 1 d . . . . .
H12A H 0.117(4) 0.4199(18) -0.061(4) 0.024(7) Uiso 1 1 d . . . . .
H12B H -0.083(4) 0.4315(18) -0.004(4) 0.020(6) Uiso 1 1 d . . . . .
O3 O 0.8698(2) 0.26330(11) 0.6505(2) 0.0266(3) Uani 1 1 d . . . . .
O4 O 0.7355(2) 0.23685(10) 0.4618(2) 0.0255(3) Uani 1 1 d . . . . .
H3 H 0.785(5) 0.287(2) 0.703(4) 0.038(8) Uiso 1 1 d . . . . .
H4 H 0.734(4) 0.286(2) 0.410(4) 0.030(7) Uiso 1 1 d . . . . .
O5 O 0.5871(2) 0.35075(11) 0.7932(2) 0.0254(3) Uani 1 1 d . . . . .
O6 O 0.4828(3) 0.31110(10) 0.9240(2) 0.0261(3) Uani 1 1 d . . . . .
H5A H 0.478(5) 0.375(2) 0.709(5) 0.035(8) Uiso 1 1 d . . . . .
H6 H 0.547(5) 0.341(3) 1.020(5) 0.041(8) Uiso 1 1 d . . . . .

loop_
_atom_site_aniso_label
_atom_site_aniso_U_11
_atom_site_aniso_U_22
_atom_site_aniso_U_33
_atom_site_aniso_U_23
_atom_site_aniso_U_13
_atom_site_aniso_U_12
O1 0.0270(7) 0.0122(6) 0.0139(6) -0.0003(5) 0.0026(5) 0.0023(5)
O2 0.0210(7) 0.0213(7) 0.0154(6) 0.0019(5) 0.0008(5) 0.0001(5)
N1 0.0159(6) 0.0114(6) 0.0108(6) -0.0001(5) 0.0019(5) -0.0002(5)
N2 0.0156(7) 0.0153(7) 0.0144(7) 0.0016(5) 0.0008(5) -0.0012(5)
C1 0.0144(7) 0.0142(7) 0.0117(7) 0.0018(6) 0.0043(6) 0.0017(6)
C2 0.0174(8) 0.0179(8) 0.0112(7) 0.0008(6) 0.0022(6) 0.0025(6)
C3 0.0191(8) 0.0193(8) 0.0122(7) -0.0010(6) 0.0030(6) -0.0044(6)
C4 0.0217(8) 0.0131(7) 0.0144(8) -0.0020(6) 0.0011(6) -0.0005(6)
C5 0.0176(7) 0.0129(7) 0.0093(7) 0.0003(6) 0.0007(6) 0.0007(6)
C6 0.0247(9) 0.0200(8) 0.0135(7) 0.0033(7) 0.0068(7) 0.0017(7)
C7 0.0171(8) 0.0151(8) 0.0159(8) 0.0035(6) 0.0020(6) 0.0020(6)
C8 0.0171(8) 0.0155(8) 0.0174(8) 0.0003(6) 0.0037(6) 0.0003(6)
C9 0.0131(7) 0.0165(8) 0.0164(8) 0.0026(6) 0.0032(6) -0.0005(6)
C10 0.0207(9) 0.0159(8) 0.0226(9) 0.0036(7) 0.0018(7) -0.0028(7)
C11 0.0261(10) 0.0155(8) 0.0235(9) -0.0029(7) 0.0032(8) -0.0016(7)
C12 0.0195(8) 0.0194(8) 0.0174(8) -0.0006(7) -0.0021(7) -0.0048(7)
O3 0.0273(7) 0.0295(8) 0.0209(7) 0.0017(6) 0.0029(6) 0.0046(6)
O4 0.0354(9) 0.0173(7) 0.0210(7) 0.0010(5) 0.0029(6) 0.0010(6)
O5 0.0230(7) 0.0339(8) 0.0184(7) 0.0015(6) 0.0042(6) 0.0050(6)
O6 0.0378(8) 0.0205(7) 0.0189(7) -0.0012(6) 0.0060(6) -0.0075(6)

loop_
_atom_type_symbol
_atom_type_description
_atom_type_scat_dispersion_real
_atom_type_scat_dispersion_imag
_atom_type_scat_source
C C 0.0033 0.0016 'International Tables Vol C Tables 4.2.6.8 and 6.1.1.4'
H H 0.0000 0.0000 'International Tables Vol C Tables 4.2.6.8 and 6.1.1.4'
N N 0.0061 0.0033 'International Tables Vol C Tables 4.2.6.8 and 6.1.1.4'
O O 0.0106 0.0060 'International Tables Vol C Tables 4.2.6.8 and 6.1.1.4'

loop_
_geom_angle_atom_site_label_1
_geom_angle_atom_site_label_2
_geom_angle_atom_site_label_3
_geom_angle
_geom_angle_site_symmetry_1
_geom_angle_site_symmetry_3
_geom_angle_publ_flag
C1 N1 C4 113.64(14) . . ?
C1 N1 C5 123.40(15) . . ?
C5 N1 C4 122.86(15) . . ?
C8 N2 C12 122.65(14) . . ?
C9 N2 C8 123.16(15) . . ?
C9 N2 C12 114.09(15) . . ?
O1 C1 N1 125.74(16) . . ?
O1 C1 C2 124.91(16) . . ?
N1 C1 C2 109.34(15) . . ?
C1 C2 C3 104.36(14) . . ?
C1 C2 H2A 110.4(17) . . ?
C1 C2 H2B 104.8(16) . . ?
C3 C2 H2A 111.3(18) . . ?
C3 C2 H2B 114.2(17) . . ?
H2A C2 H2B 111(2) . . ?
C2 C3 C4 104.75(14) . . ?
C2 C3 H3A 109.3(15) . . ?
C2 C3 H3B 110.6(16) . . ?
C4 C3 H3A 109.4(15) . . ?
C4 C3 H3B 112.6(15) . . ?
H3A C3 H3B 110(2) . . ?
N1 C4 C3 103.63(14) . . ?
N1 C4 H4A 109.2(15) . . ?
N1 C4 H4B 109.0(15) . . ?
C3 C4 H4A 110.6(15) . . ?
C3 C4 H4B 113.0(15) . . ?
H4A C4 H4B 111(2) . . ?
N1 C5 C6 111.09(14) . . ?
N1 C5 C7 111.78(14) . . ?
N1 C5 H5 104.4(15) . . ?
C6 C5 C7 110.61(14) . . ?
C6 C5 H5 110.2(15) . . ?
C7 C5 H5 108.6(15) . . ?
C5 C6 H6A 110.9(17) . . ?
C5 C6 H6B 110.8(17) . . ?
C5 C6 H6C 110.0(17) . . ?
H6A C6 H6B 107(2) . . ?
H6A C6 H6C 110(2) . . ?
H6B C6 H6C 108(2) . . ?
C5 C7 H7A 110.3(14) . . ?
C5 C7 H7B 107.3(15) . . ?
C8 C7 C5 115.48(14) . . ?
C8 C7 H7A 107.5(14) . . ?
C8 C7 H7B 111.6(14) . . ?
H7A C7 H7B 104(2) . . ?
N2 C8 C7 113.88(15) . . ?
N2 C8 H8A 107.3(14) . . ?
N2 C8 H8B 110.2(16) . . ?
C7 C8 H8A 109.5(14) . . ?
C7 C8 H8B 106.7(16) . . ?
H8A C8 H8B 109(2) . . ?
O2 C9 N2 124.29(16) . . ?
O2 C9 C10 125.90(16) . . ?
N2 C9 C10 109.80(16) . . ?
C9 C10 C11 105.30(15) . . ?
C9 C10 H10A 104.7(17) . . ?
C9 C10 H10B 109.3(18) . . ?
C11 C10 H10A 113.7(16) . . ?
C11 C10 H10B 112.7(18) . . ?
H10A C10 H10B 111(2) . . ?
C10 C11 C12 106.07(15) . . ?
C10 C11 H11A 109.8(17) . . ?
C10 C11 H11B 110(2) . . ?
C12 C11 H11A 108.9(18) . . ?
C12 C11 H11B 107(2) . . ?
H11A C11 H11B 115(3) . . ?
N2 C12 C11 104.72(15) . . ?
N2 C12 H12A 106.2(17) . . ?
N2 C12 H12B 108.4(16) . . ?
C11 C12 H12A 116.0(17) . . ?
C11 C12 H12B 114.8(15) . . ?
H12A C12 H12B 106(2) . . ?
O4 O3 H3 101(2) . . ?
O3 O4 H4 95(2) . . ?
O6 O5 H5A 97(2) . . ?
O5 O6 H6 94(2) . . ?

loop_
_geom_bond_atom_site_label_1
_geom_bond_atom_site_label_2
_geom_bond_distance
_geom_bond_site_symmetry_2
_geom_bond_publ_flag
O1 C1 1.244(2) . ?
O2 C9 1.240(2) . ?
N1 C1 1.335(2) . ?
N1 C4 1.470(2) . ?
N1 C5 1.467(2) . ?
N2 C8 1.457(2) . ?
N2 C9 1.339(2) . ?
N2 C12 1.463(2) . ?
C1 C2 1.512(2) . ?
C2 C3 1.528(2) . ?
C2 H2A 1.01(3) . ?
C2 H2B 0.95(3) . ?
C3 C4 1.535(3) . ?
C3 H3A 0.96(3) . ?
C3 H3B 0.99(3) . ?
C4 H4A 0.96(3) . ?
C4 H4B 0.94(3) . ?
C5 C6 1.527(3) . ?
C5 C7 1.532(2) . ?
C5 H5 0.97(3) . ?
C6 H6A 0.98(3) . ?
C6 H6B 0.94(3) . ?
C6 H6C 1.00(3) . ?
C7 C8 1.525(3) . ?
C7 H7A 0.98(3) . ?
C7 H7B 0.96(2) . ?
C8 H8A 1.00(2) . ?
C8 H8B 1.00(3) . ?
C9 C10 1.506(3) . ?
C10 C11 1.530(3) . ?
C10 H10A 0.94(3) . ?
C10 H10B 0.99(3) . ?
C11 C12 1.533(3) . ?
C11 H11A 0.97(3) . ?
C11 H11B 0.89(4) . ?
C12 H12A 0.95(3) . ?
C12 H12B 0.98(3) . ?
O3 O4 1.464(2) . ?
O3 H3 0.85(3) . ?
O4 H4 0.82(3) . ?
O5 O6 1.451(2) . ?
O5 H5A 0.90(3) . ?
O6 H6 0.83(4) . ?

loop_
_geom_hbond_atom_site_label_D
_geom_hbond_atom_site_label_H
_geom_hbond_atom_site_label_A
_geom_hbond_distance_DH
_geom_hbond_distance_HA
_geom_hbond_distance_DA
_geom_hbond_angle_DHA
_geom_hbond_site_symmetry_A
_geom_hbond_publ_flag
O3 H3 O5 0.85(3) 1.92(4) 2.759(2) 172(3) . yes
O4 H4 O1 0.82(3) 1.94(3) 2.749(2) 166(3) . yes
O5 H5A O2 0.90(3) 1.76(3) 2.622(2) 158(3) . yes
O6 H6 O1 0.83(4) 1.89(4) 2.708(2) 169(3) 1_556 yes

loop_
_geom_torsion_atom_site_label_1
_geom_torsion_atom_site_label_2
_geom_torsion_atom_site_label_3
_geom_torsion_atom_site_label_4
_geom_torsion
_geom_torsion_site_symmetry_1
_geom_torsion_site_symmetry_2
_geom_torsion_site_symmetry_3
_geom_torsion_site_symmetry_4
_geom_torsion_publ_flag
O1 C1 C2 C3 168.47(17) . . . . ?
O2 C9 C10 C11 177.31(18) . . . . ?
N1 C1 C2 C3 -12.78(19) . . . . ?
N1 C5 C7 C8 -49.8(2) . . . . ?
N2 C9 C10 C11 -1.6(2) . . . . ?
C1 N1 C4 C3 12.72(19) . . . . ?
C1 N1 C5 C6 -115.21(18) . . . . ?
C1 N1 C5 C7 120.71(17) . . . . ?
C1 C2 C3 C4 19.72(19) . . . . ?
C2 C3 C4 N1 -19.59(19) . . . . ?
C4 N1 C1 O1 178.71(18) . . . . ?
C4 N1 C1 C2 -0.02(19) . . . . ?
C4 N1 C5 C6 68.8(2) . . . . ?
C4 N1 C5 C7 -55.3(2) . . . . ?
C5 N1 C1 O1 2.4(3) . . . . ?
C5 N1 C1 C2 -176.36(15) . . . . ?
C5 N1 C4 C3 -170.92(15) . . . . ?
C5 C7 C8 N2 -48.8(2) . . . . ?
C6 C5 C7 C8 -174.12(15) . . . . ?
C8 N2 C9 O2 -1.4(3) . . . . ?
C8 N2 C9 C10 177.53(16) . . . . ?
C8 N2 C12 C11 -176.63(16) . . . . ?
C9 N2 C8 C7 124.23(19) . . . . ?
C9 N2 C12 C11 -0.2(2) . . . . ?
C9 C10 C11 C12 1.4(2) . . . . ?
C10 C11 C12 N2 -0.8(2) . . . . ?
C12 N2 C8 C7 -59.7(2) . . . . ?
C12 N2 C9 O2 -177.74(17) . . . . ?
C12 N2 C9 C10 1.1(2) . . . . ?
